data_2001775
loop_
_publ_author_name
'Lis, T.'

_publ_section_title
;
 Structure of phosphoglycolate (PG) in different ionization states.
 Structure of phosphoglycolic acid (H~3~PG) and its salts: KH~2~PG,
 NaH~2~PG, K~3~H~3~(PG)~2~, Na~2~HPG.0.5H~2~O, Na~5~H(PG)~2~.4H~2~O and
 Na~3~PG.4H~2~O
;
_journal_issue 4
_journal_name_full 'Acta Crystallographica Section C'
_journal_page_first 696
_journal_page_last 705
_journal_paper_doi 10.1107/S0108270192010758
_journal_volume 49
_journal_year 1993
_chemical_formula_moiety 'C2 H2 O6 P1,3Na,4(H2 O1)'
_chemical_formula_sum 'C2 H10 Na3 O10 P'
_chemical_formula_weight 294.04
_symmetry_cell_setting orthorhombic
_symmetry_space_group_name_Hall '-P 2n 2ab'
_symmetry_space_group_name_H-M 'P b c n'
_cell_angle_alpha 90
_cell_angle_beta 90
_cell_angle_gamma 90
_cell_formula_units_Z 8
_cell_length_a 10.617(9)
_cell_length_b 6.977(8)
_cell_length_c 27.65(2)
_cell_volume 2048(3)
_diffrn_radiation_type Cu
_diffrn_radiation_wavelength 1.5618
_exptl_absorpt_coefficient_mu 4.12
_exptl_crystal_density_diffrn 1.907(4)
_exptl_crystal_F_000 1200
_cod_data_source_file mu1010.cif
_cod_data_source_block mu1010_structure_7_of_8
_cod_original_cell_volume 2048(4)
_cod_original_formula_sum 'C2 H10 Na3 O10 P1'
_cod_database_code 2001775

loop_
_atom_site_label
_atom_site_fract_x
_atom_site_fract_y
_atom_site_fract_z
_atom_site_U_iso_or_equiv
Na(1) .21601(10) .44759(15) .42324(4) .0274(3)
Na(2) .78591(12) .64113(15) .74592(4) .0346(3)
Na(3) .50434(10) .74522(14) .49309(4) .0266(3)
P .50189(6) .71324(8) .62178(2) .0172(2)
O(1) .63536(16) .7615(3) .60690(6) .0218(4)
O(2) .43456(17) .6495(3) .57137(6) .0250(5)
O(3) .43063(19) .8825(3) .64158(7) .0277(5)
O(4) .49521(18) .5368(3) .65424(6) .0232(4)
O(5) .34746(18) .5116(3) .48975(7) .0309(5)
O(6) .14895(17) .5102(3) .51267(7) .0272(5)
O(7) .2750(2) .3921(4) .69787(7) .0328(6)
O(8) .52478(19) .2068(4) .59457(8) .0309(5)
O(9) .2739(2) .6055(4) .31232(7) .0322(5)
O(10) .5022(6) .0478(6) .76638(15) .0401(10)
O(11) .4616(4) .6671(6) .7513(2) .0401(10)
C(1) .2636(2) .5373(4) .52029(9) .0186(5)
C(2) .3035(3) .6039(4) .57095(9) .0231(6)
H(20 .279(4) .491(5) .5938(14) .046(11)
H(21) .250(4) .728(5) .5785(13) .041(10)
H(7) .330(5) .432(6) .6825(15) .053(13)
H(71) .205(5) .386(6) .6779(17) .076(15)
H(8) .517(4) .293(6) .6123(14) .041(11)
H(81) .493(4) .114(5) .6112(13) .035(10)
H(9) .225(6) .670(8) .339(2) .12(2)
H(91) .347(5) .576(6) .3223(16) .065(14)

loop_
_geom_angle_atom_site_label_1
_geom_angle_atom_site_label_2
_geom_angle_atom_site_label_3
_geom_angle
O(1) P O(2) 103.8(2)
O(1) P O(3) 113.3(2)
O(1) P O(4) 112.5(2)
O(2) P O(3) 107.7(2)
O(2) P O(4) 105.2(2)
O(3) P O(4) 113.3(2)
P O(2) C(2) 119.7(2)
O(2) C(2) C(1) 110.1(2)
C(2) C(1) O(5) 117.8(3)
C(2) C(1) O(6) 118.0(3)
O(5) C(1) O(6) 124.2(3)

loop_
_geom_bond_atom_site_label_1
_geom_bond_atom_site_label_2
_geom_bond_distance
P O(1) 1.513(2)
O O(2) 1.628(2)
P O(3) 1.506(2)
P O(4) 1.525(2)
O(2) C(2) 1.427(3)
C(2) C(1) 1.536(4)
C(1) O(5) 1.240(3)
C(1) O(6) 1.249(3)
